data_1549873
loop_
_publ_author_name
'Wong, Chin Min'
'Fekete, Marianna'
'Nelson-Forde, Rhianna'
'Gatus, Mark R. D.'
'Rayner, Peter J.'
'Whitwood, Adrian C.'
'Duckett, Simon B.'
'Messerle, Barbara A.'

_publ_section_title
;
 Harnessing asymmetric N-heterocyclic carbene ligands to optimise SABRE
 hyperpolarisation.
;
_journal_issue 19
_journal_name_full 'Catalysis science &amp; technology'
_journal_page_first 4925
_journal_page_last 4933
_journal_paper_doi 10.1039/c8cy01214h
_journal_volume 8
_journal_year 2018
_chemical_formula_moiety 'C28 H34 Cl Ir N2'
_chemical_formula_sum 'C28 H34 Cl Ir N2'
_chemical_formula_weight 626.22
_space_group_crystal_system triclinic
_space_group_IT_number 2
_space_group_name_Hall '-P 1'
_space_group_name_H-M_alt 'P -1'
_symmetry_space_group_name_Hall '-P 1'
_symmetry_space_group_name_H-M 'P -1'
_atom_sites_solution_hydrogens geom
_atom_sites_solution_primary direct
_audit_creation_date 2016-06-03
_audit_creation_method
;
Olex2 1.2
(compiled 2016.02.19 svn.r3266 for OlexSys, GUI svn.r5155)
;
_audit_update_record
;
2018-06-11 deposited with the CCDC.
2018-07-17 downloaded from the CCDC.
;
_cell_angle_alpha 100.717(3)
_cell_angle_beta 104.685(3)
_cell_angle_gamma 96.543(3)
_cell_formula_units_Z 2
_cell_length_a 9.7423(3)
_cell_length_b 11.0660(4)
_cell_length_c 12.1673(4)
_cell_measurement_reflns_used 5148
_cell_measurement_temperature 110.05(10)
_cell_measurement_theta_max 71.0040
_cell_measurement_theta_min 6.6180
_cell_volume 1228.72(8)
_computing_cell_refinement
;
CrysAlisPro, Agilent Technologies,
Version 1.171.37.35 (release 13-08-2014 CrysAlis171 .NET)
(compiled Aug 13 2014,18:06:01)
;
_computing_data_collection
;
CrysAlisPro, Agilent Technologies,
Version 1.171.37.35 (release 13-08-2014 CrysAlis171 .NET)
(compiled Aug 13 2014,18:06:01)
;
_computing_data_reduction
;
CrysAlisPro, Agilent Technologies,
Version 1.171.37.35 (release 13-08-2014 CrysAlis171 .NET)
(compiled Aug 13 2014,18:06:01)
;
_computing_molecular_graphics 'Olex2 (Dolomanov et al., 2009)'
_computing_publication_material 'Olex2 (Dolomanov et al., 2009)'
_computing_structure_refinement 'ShelXL (Sheldrick, 2015)'
_computing_structure_solution 'ShelXT (Sheldrick, 2015)'
_diffrn_ambient_environment N~2~
_diffrn_ambient_temperature 110.05(10)
_diffrn_detector 'CCD plate'
_diffrn_detector_area_resol_mean 16.1450
_diffrn_detector_type Eos
_diffrn_measured_fraction_theta_full 0.999
_diffrn_measured_fraction_theta_max 0.976
_diffrn_measurement_details
;
#__ type_ start__ end____ width___ exp.time_
  1 omega   -1.00   26.00   1.0000    1.0000
omega____ theta____ kappa____ phi______ frames
    -        0.0000  -37.0000    0.0000 27

#__ type_ start__ end____ width___ exp.time_
  2 omega  -15.00   80.00   1.0000    1.5000
omega____ theta____ kappa____ phi______ frames
    -       54.0000  -37.0000  -90.0000 95

#__ type_ start__ end____ width___ exp.time_
  3 omega   43.00   92.00   1.0000    1.5000
omega____ theta____ kappa____ phi______ frames
    -      108.0000  -37.0000  -90.0000 49

#__ type_ start__ end____ width___ exp.time_
  4 omega   65.00   91.00   1.0000    1.5000
omega____ theta____ kappa____ phi______ frames
    -      108.0000  -25.0000 -150.0000 26

#__ type_ start__ end____ width___ exp.time_
  5 omega   49.00   92.00   1.0000    1.5000
omega____ theta____ kappa____ phi______ frames
    -      108.0000  -50.0000 -180.0000 43

#__ type_ start__ end____ width___ exp.time_
  6 omega   47.00  144.00   1.0000    1.5000
omega____ theta____ kappa____ phi______ frames
    -      108.0000  -91.0000 -180.0000 97

#__ type_ start__ end____ width___ exp.time_
  7 omega   56.00   87.00   1.0000    1.5000
omega____ theta____ kappa____ phi______ frames
    -      108.0000  -37.0000    0.0000 31

#__ type_ start__ end____ width___ exp.time_
  8 omega   40.00   85.00   1.0000    1.5000
omega____ theta____ kappa____ phi______ frames
    -      108.0000  -37.0000  -30.0000 45

#__ type_ start__ end____ width___ exp.time_
  9 omega   38.00  127.00   1.0000    1.5000
omega____ theta____ kappa____ phi______ frames
    -      108.0000  -77.0000    0.0000 89

#__ type_ start__ end____ width___ exp.time_
 10 omega   55.00  116.00   1.0000    1.5000
omega____ theta____ kappa____ phi______ frames
    -      108.0000 -111.0000    0.0000 61

#__ type_ start__ end____ width___ exp.time_
 11 omega   43.00  108.00   1.0000    1.5000
omega____ theta____ kappa____ phi______ frames
    -       54.0000 -125.0000    0.0000 65

#__ type_ start__ end____ width___ exp.time_
 12 omega   38.00   92.00   1.0000    1.5000
omega____ theta____ kappa____ phi______ frames
    -      108.0000  -37.0000   90.0000 54

#__ type_ start__ end____ width___ exp.time_
 13 omega   93.00  124.00   1.0000    1.5000
omega____ theta____ kappa____ phi______ frames
    -       54.0000   37.0000   90.0000 31

#__ type_ start__ end____ width___ exp.time_
 14 omega   80.00  125.00   1.0000    1.5000
omega____ theta____ kappa____ phi______ frames
    -       54.0000   19.0000  150.0000 45

#__ type_ start__ end____ width___ exp.time_
 15 omega   41.00   88.00   1.0000    1.5000
omega____ theta____ kappa____ phi______ frames
    -      108.0000  -25.0000   30.0000 47

#__ type_ start__ end____ width___ exp.time_
 16 omega   29.00   67.00   1.0000    1.5000
omega____ theta____ kappa____ phi______ frames
    -       54.0000   37.0000   90.0000 38

#__ type_ start__ end____ width___ exp.time_
 17 omega   37.00   70.00   1.0000    1.5000
omega____ theta____ kappa____ phi______ frames
    -      108.0000  -37.0000  150.0000 33

#__ type_ start__ end____ width___ exp.time_
 18 omega   56.00  102.00   1.0000    1.5000
omega____ theta____ kappa____ phi______ frames
    -      108.0000 -111.0000  150.0000 46

#__ type_ start__ end____ width___ exp.time_
 19 omega   30.00   70.00   1.0000    1.5000
omega____ theta____ kappa____ phi______ frames
    -       54.0000  -57.0000   30.0000 40

#__ type_ start__ end____ width___ exp.time_
 20 omega   11.00   53.00   1.0000    1.5000
omega____ theta____ kappa____ phi______ frames
    -       54.0000   19.0000  150.0000 42

#__ type_ start__ end____ width___ exp.time_
 21 omega  -69.00  -13.00   1.0000    1.0000
omega____ theta____ kappa____ phi______ frames
    -        0.0000  -37.0000    0.0000 56

#__ type_ start__ end____ width___ exp.time_
 22 omega   28.00   56.00   1.0000    1.0000
omega____ theta____ kappa____ phi______ frames
    -        0.0000   57.0000 -180.0000 28

#__ type_ start__ end____ width___ exp.time_
 23 omega   72.00   98.00   1.0000    1.5000
omega____ theta____ kappa____ phi______ frames
    -       54.0000   57.0000 -180.0000 26

#__ type_ start__ end____ width___ exp.time_
 24 omega   91.00  136.00   1.0000    1.5000
omega____ theta____ kappa____ phi______ frames
    -      108.0000   63.0000  -90.0000 45

#__ type_ start__ end____ width___ exp.time_
 25 omega   37.00  177.00   1.0000    1.5000
omega____ theta____ kappa____ phi______ frames
    -      108.0000    0.0000 -120.0000 140

#__ type_ start__ end____ width___ exp.time_
 26 omega    4.00   54.00   1.0000    1.5000
omega____ theta____ kappa____ phi______ frames
    -       54.0000  -99.0000 -180.0000 50

#__ type_ start__ end____ width___ exp.time_
 27 omega    0.00   75.00   1.0000    1.5000
omega____ theta____ kappa____ phi______ frames
    -       54.0000  -57.0000 -180.0000 75

#__ type_ start__ end____ width___ exp.time_
 28 omega   -9.00   25.00   1.0000    1.0000
omega____ theta____ kappa____ phi______ frames
    -        0.0000   57.0000 -180.0000 34
;
_diffrn_measurement_device 'four-circle diffractometer'
_diffrn_measurement_device_type 'SuperNova, Dual, Cu at zero, Eos'
_diffrn_measurement_method '\w scans'
_diffrn_orient_matrix_UB_11 0.0045408000
_diffrn_orient_matrix_UB_12 0.1203034000
_diffrn_orient_matrix_UB_13 0.0890158000
_diffrn_orient_matrix_UB_21 0.1283592000
_diffrn_orient_matrix_UB_22 0.0643271000
_diffrn_orient_matrix_UB_23 -0.0322037000
_diffrn_orient_matrix_UB_31 -0.1049600000
_diffrn_orient_matrix_UB_32 0.0453661000
_diffrn_orient_matrix_UB_33 -0.0952516000
_diffrn_radiation_monochromator mirror
_diffrn_radiation_probe x-ray
_diffrn_radiation_type CuK\a
_diffrn_radiation_wavelength 1.54184
_diffrn_reflns_av_R_equivalents 0.0146
_diffrn_reflns_av_unetI/netI 0.0200
_diffrn_reflns_Laue_measured_fraction_full 0.999
_diffrn_reflns_Laue_measured_fraction_max 0.976
_diffrn_reflns_limit_h_max 11
_diffrn_reflns_limit_h_min -11
_diffrn_reflns_limit_k_max 13
_diffrn_reflns_limit_k_min -10
_diffrn_reflns_limit_l_max 13
_diffrn_reflns_limit_l_min -14
_diffrn_reflns_number 7908
_diffrn_reflns_point_group_measured_fraction_full 0.999
_diffrn_reflns_point_group_measured_fraction_max 0.976
_diffrn_reflns_theta_full 67.684
_diffrn_reflns_theta_max 71.177
_diffrn_reflns_theta_min 3.853
_diffrn_source 'sealed X-ray tube'
_diffrn_source_type 'SuperNova (Cu) X-ray Source'
_exptl_absorpt_coefficient_mu 11.642
_exptl_absorpt_correction_T_max 0.554
_exptl_absorpt_correction_T_min 0.393
_exptl_absorpt_correction_type gaussian
_exptl_absorpt_process_details
;
CrysAlisPro, Agilent Technologies,
Version 1.171.37.35 (release 13-08-2014 CrysAlis171 .NET)
(compiled Aug 13 2014,18:06:01)
Numerical absorption correction based on gaussian integration over
            a multifaceted crystal model
Empirical absorption correction using spherical harmonics,
 implemented in SCALE3 ABSPACK scaling algorithm.
;
_exptl_crystal_colour 'clear yellow'
_exptl_crystal_colour_lustre clear
_exptl_crystal_colour_primary yellow
_exptl_crystal_density_diffrn 1.693
_exptl_crystal_description block
_exptl_crystal_F_000 620
_exptl_crystal_size_max 0.2421
_exptl_crystal_size_mid 0.1593
_exptl_crystal_size_min 0.1367
_refine_diff_density_max 0.565
_refine_diff_density_min -1.032
_refine_diff_density_rms 0.081
_refine_ls_extinction_method none
_refine_ls_goodness_of_fit_ref 1.085
_refine_ls_hydrogen_treatment constr
_refine_ls_matrix_type full
_refine_ls_number_parameters 305
_refine_ls_number_reflns 4638
_refine_ls_number_restraints 0
_refine_ls_restrained_S_all 1.085
_refine_ls_R_factor_all 0.0172
_refine_ls_R_factor_gt 0.0167
_refine_ls_shift/su_max 0.002
_refine_ls_shift/su_mean 0.000
_refine_ls_structure_factor_coef Fsqd
_refine_ls_weighting_details 'w=1/[\s^2^(Fo^2^)+(0.0228P)^2^+0.6777P] where P=(Fo^2^+2Fc^2^)/3'
_refine_ls_weighting_scheme calc
_refine_ls_wR_factor_gt 0.0413
_refine_ls_wR_factor_ref 0.0415
_reflns_Friedel_coverage 0.000
_reflns_number_gt 4560
_reflns_number_total 4638
_reflns_threshold_expression 'I > 2\s(I)'
_cod_data_source_file c8cy01214h2.cif
_cod_data_source_block sbd1613
_cod_depositor_comments 'Adding full bibliography for 1549873.cif.'
_cod_original_cell_volume 1228.71(8)
_cod_database_code 1549873
_chemical_oxdiff_formula 'C30 H34 Ir1 N2 Cl1'
_chemical_oxdiff_usercomment 'Marianna Fekete Chin4'
_shelx_space_group_comment
;
The symmetry employed for this shelxl refinement is uniquely defined
by the following loop, which should always be used as a source of
symmetry information in preference to the above space-group names.
They are only intended as comments.
;
_reflns_odcompleteness_completeness 99.95
_reflns_odcompleteness_iscentric 1
_reflns_odcompleteness_theta 66.97
_olex2_refinement_description
;
1. Fixed Uiso
 At 1.2 times of:
  All C(H) groups, All C(H,H) groups
 At 1.5 times of:
  All C(H,H,H) groups
2. Uiso/Uaniso restraints and constraints
Uanis(C23) = Uanis(C30)
Uanis(C26) = Uanis(C31)
Uanis(C27) = Uanis(C32)
Uanis(C22) = Uanis(C29)
3. Others
 Sof(H21A)=Sof(H24A)=Sof(H25A)=Sof(H28A)=Sof(C30)=Sof(H30A)=Sof(H30B)=Sof(C29)=
 Sof(H29A)=Sof(H29B)=Sof(C31)=Sof(H31A)=Sof(H31B)=Sof(C32)=Sof(H32A)=Sof(H32B)=
 1-FVAR(1)
 Sof(H21)=Sof(H24)=Sof(H25)=Sof(H28)=Sof(C23)=Sof(H23A)=Sof(H23B)=Sof(C22)=
 Sof(H22A)=Sof(H22B)=Sof(C26)=Sof(H26A)=Sof(H26B)=Sof(C27)=Sof(H27A)=Sof(H27B)=
 FVAR(1)
4.a Ternary CH refined with riding coordinates:
 C21(H21), C21(H21A), C24(H24), C24(H24A), C25(H25), C25(H25A), C28(H28),
 C28(H28A)
4.b Secondary CH2 refined with riding coordinates:
 C8(H8A,H8B), C7(H7A,H7B), C23(H23A,H23B), C30(H30A,H30B), C22(H22A,H22B),
 C29(H29A,H29B), C26(H26A,H26B), C31(H31A,H31B), C27(H27A,H27B), C32(H32A,H32B)
4.c Aromatic/amide H refined with riding coordinates:
 C9(H9), C14(H14), C10(H10), C16(H16), C1(H1), C5(H5), C3(H3), C4(H4), C2(H2)
4.d Idealised Me refined as rotating group:
 C18(H18A,H18B,H18C), C20(H20A,H20B,H20C), C19(H19A,H19B,H19C)
;
_shelx_shelxl_version_number 2014/7
_olex2_date_sample_data_collection 2016-04-22
_olex2_date_sample_submission 2016-04-14
_olex2_exptl_crystal_mounting_method 'oil on micromount 200 micrometres'
_olex2_submission_original_sample_id Chin4
_olex2_submission_special_instructions 'No special instructions were received'

loop_
_space_group_symop_operation_xyz
'x, y, z'
'-x, -y, -z'

loop_
_atom_site_label
_atom_site_type_symbol
_atom_site_fract_x
_atom_site_fract_y
_atom_site_fract_z
_atom_site_U_iso_or_equiv
_atom_site_adp_type
_atom_site_occupancy
_atom_site_site_symmetry_order
_atom_site_calc_flag
_atom_site_refinement_flags_posn
_atom_site_refinement_flags_occupancy
_atom_site_disorder_assembly
_atom_site_disorder_group
Ir1 Ir 0.62099(2) 0.77756(2) 0.79626(2) 0.00928(4) Uani 1 1 d . . . .
Cl1 Cl 0.66414(6) 0.91588(5) 0.97934(5) 0.01530(11) Uani 1 1 d . . . .
N2 N 0.8886(2) 0.66217(18) 0.88645(17) 0.0118(4) Uani 1 1 d . . . .
N1 N 0.9501(2) 0.84662(18) 0.86419(16) 0.0113(4) Uani 1 1 d . . . .
C11 C 0.8325(2) 0.7591(2) 0.84657(19) 0.0099(4) Uani 1 1 d . . . .
C12 C 0.8078(3) 0.5421(2) 0.8784(2) 0.0128(5) Uani 1 1 d . . . .
C13 C 0.7318(3) 0.5263(2) 0.9594(2) 0.0142(5) Uani 1 1 d . . . .
C21 C 0.3913(3) 0.7391(2) 0.7747(2) 0.0172(5) Uani 1 1 d . . . .
H21 H 0.3623 0.7525 0.8469 0.021 Uiso 0.576(5) 1 calc R P A 1
H21A H 0.3694 0.7597 0.8496 0.021 Uiso 0.424(5) 1 calc R P A 2
C24 C 0.5676(3) 0.6171(3) 0.6597(2) 0.0212(6) Uani 1 1 d . . . .
H24 H 0.6475 0.5700 0.6656 0.025 Uiso 0.576(5) 1 calc R P A 1
H24A H 0.6354 0.5581 0.6614 0.025 Uiso 0.424(5) 1 calc R P A 2
C6 C 0.9626(3) 0.9015(2) 0.6297(2) 0.0165(5) Uani 1 1 d . . . .
C17 C 0.8116(3) 0.4432(2) 0.7901(2) 0.0160(5) Uani 1 1 d . . . .
C9 C 1.0758(3) 0.8067(2) 0.9148(2) 0.0145(5) Uani 1 1 d . . . .
H9 H 1.1689 0.8511 0.9351 0.017 Uiso 1 1 calc R . . .
C14 C 0.6490(3) 0.4096(2) 0.9437(2) 0.0161(5) Uani 1 1 d . . . .
H14 H 0.5941 0.3982 0.9945 0.019 Uiso 1 1 calc R . . .
C25 C 0.5972(3) 0.7243(3) 0.6163(2) 0.0235(6) Uani 1 1 d . . . .
H25 H 0.6855 0.7335 0.5919 0.028 Uiso 0.576(5) 1 calc R P A 1
H25A H 0.6920 0.7290 0.6020 0.028 Uiso 0.424(5) 1 calc R P A 2
C15 C 0.6463(3) 0.3097(2) 0.8540(2) 0.0168(5) Uani 1 1 d . . . .
C10 C 1.0370(3) 0.6914(2) 0.9288(2) 0.0155(5) Uani 1 1 d . . . .
H10 H 1.0984 0.6408 0.9610 0.019 Uiso 1 1 calc R . . .
C16 C 0.7303(3) 0.3274(2) 0.7797(2) 0.0181(5) Uani 1 1 d . . . .
H16 H 0.7323 0.2604 0.7216 0.022 Uiso 1 1 calc R . . .
C1 C 0.9959(3) 0.7819(3) 0.6061(2) 0.0201(5) Uani 1 1 d . . . .
H1 H 1.0617 0.7560 0.6631 0.024 Uiso 1 1 calc R . . .
C8 C 0.9462(3) 0.9694(2) 0.8356(2) 0.0151(5) Uani 1 1 d . . . .
H8A H 0.9874 1.0337 0.9064 0.018 Uiso 1 1 calc R . . .
H8B H 0.8469 0.9782 0.8042 0.018 Uiso 1 1 calc R . . .
C28 C 0.4198(3) 0.8453(2) 0.7335(2) 0.0185(5) Uani 1 1 d . . . .
H28 H 0.4118 0.9218 0.7851 0.022 Uiso 0.576(5) 1 calc R P A 1
H28A H 0.4086 0.9239 0.7801 0.022 Uiso 0.424(5) 1 calc R P A 2
C18 C 0.7432(3) 0.6294(2) 1.0626(2) 0.0195(5) Uani 1 1 d . . . .
H18A H 0.8427 0.6575 1.1054 0.029 Uiso 1 1 calc GR . . .
H18B H 0.6916 0.5989 1.1121 0.029 Uiso 1 1 calc GR . . .
H18C H 0.7028 0.6975 1.0361 0.029 Uiso 1 1 calc GR . . .
C7 C 1.0292(3) 0.9884(2) 0.7471(2) 0.0178(5) Uani 1 1 d . . . .
H7A H 1.0328 1.0738 0.7380 0.021 Uiso 1 1 calc R . . .
H7B H 1.1273 0.9754 0.7770 0.021 Uiso 1 1 calc R . . .
C5 C 0.8638(3) 0.9380(3) 0.5425(2) 0.0231(6) Uani 1 1 d . . . .
H5 H 0.8392 1.0170 0.5570 0.028 Uiso 1 1 calc R . . .
C20 C 0.8990(3) 0.4603(3) 0.7062(2) 0.0224(6) Uani 1 1 d . . . .
H20A H 0.8736 0.5286 0.6714 0.034 Uiso 1 1 calc GR . . .
H20B H 0.8793 0.3854 0.6464 0.034 Uiso 1 1 calc GR . . .
H20C H 0.9996 0.4777 0.7475 0.034 Uiso 1 1 calc GR . . .
C3 C 0.8357(3) 0.7396(3) 0.4121(2) 0.0279(7) Uani 1 1 d . . . .
H3 H 0.7939 0.6860 0.3395 0.033 Uiso 1 1 calc R . . .
C4 C 0.8018(3) 0.8581(3) 0.4345(2) 0.0277(6) Uani 1 1 d . . . .
H4 H 0.7373 0.8842 0.3768 0.033 Uiso 1 1 calc R . . .
C2 C 0.9320(3) 0.7009(3) 0.4983(2) 0.0254(6) Uani 1 1 d . . . .
H2 H 0.9538 0.6208 0.4839 0.030 Uiso 1 1 calc R . . .
C19 C 0.5571(3) 0.1836(3) 0.8391(3) 0.0253(6) Uani 1 1 d . . . .
H19A H 0.6053 0.1414 0.8959 0.038 Uiso 1 1 calc GR . . .
H19B H 0.5448 0.1348 0.7622 0.038 Uiso 1 1 calc GR . . .
H19C H 0.4646 0.1946 0.8497 0.038 Uiso 1 1 calc GR . . .
C23 C 0.4284(6) 0.5335(5) 0.6576(5) 0.0194(10) Uani 0.576(5) 1 d . P A 1
H23A H 0.4503 0.4837 0.7155 0.023 Uiso 0.576(5) 1 calc R P A 1
H23B H 0.3890 0.4772 0.5816 0.023 Uiso 0.576(5) 1 calc R P A 1
C30 C 0.4053(9) 0.5632(8) 0.6187(7) 0.0194(10) Uani 0.424(5) 1 d . P A 2
H30A H 0.3593 0.5921 0.5502 0.023 Uiso 0.424(5) 1 calc R P A 2
H30B H 0.3915 0.4728 0.5982 0.023 Uiso 0.424(5) 1 calc R P A 2
C22 C 0.3156(12) 0.6149(11) 0.6835(8) 0.0167(15) Uani 0.576(5) 1 d . P A 1
H22A H 0.2482 0.5687 0.7135 0.020 Uiso 0.576(5) 1 calc R P A 1
H22B H 0.2619 0.6340 0.6119 0.020 Uiso 0.576(5) 1 calc R P A 1
C29 C 0.3376(18) 0.6054(17) 0.7165(12) 0.0167(15) Uani 0.424(5) 1 d . P A 2
H29A H 0.2338 0.5926 0.6846 0.020 Uiso 0.424(5) 1 calc R P A 2
H29B H 0.3594 0.5547 0.7737 0.020 Uiso 0.424(5) 1 calc R P A 2
C26 C 0.4638(7) 0.7592(6) 0.5387(5) 0.0237(11) Uani 0.576(5) 1 d . P A 1
H26A H 0.3901 0.6857 0.5044 0.028 Uiso 0.576(5) 1 calc R P A 1
H26B H 0.4890 0.7909 0.4760 0.028 Uiso 0.576(5) 1 calc R P A 1
C31 C 0.5081(10) 0.8115(9) 0.5511(8) 0.0237(11) Uani 0.424(5) 1 d . P A 2
H31A H 0.4754 0.7744 0.4682 0.028 Uiso 0.424(5) 1 calc R P A 2
H31B H 0.5684 0.8914 0.5626 0.028 Uiso 0.424(5) 1 calc R P A 2
C27 C 0.4054(16) 0.8591(13) 0.6114(16) 0.023(2) Uani 0.576(5) 1 d . P A 1
H27A H 0.4561 0.9407 0.6139 0.027 Uiso 0.576(5) 1 calc R P A 1
H27B H 0.3044 0.8557 0.5727 0.027 Uiso 0.576(5) 1 calc R P A 1
C32 C 0.375(2) 0.832(2) 0.598(2) 0.023(2) Uani 0.424(5) 1 d . P A 2
H32A H 0.3400 0.9063 0.5798 0.027 Uiso 0.424(5) 1 calc R P A 2
H32B H 0.2973 0.7612 0.5619 0.027 Uiso 0.424(5) 1 calc R P A 2

loop_
_atom_site_aniso_label
_atom_site_aniso_U_11
_atom_site_aniso_U_22
_atom_site_aniso_U_33
_atom_site_aniso_U_23
_atom_site_aniso_U_13
_atom_site_aniso_U_12
Ir1 0.00840(6) 0.00952(6) 0.01000(6) 0.00334(4) 0.00176(4) 0.00178(4)
Cl1 0.0164(3) 0.0131(3) 0.0152(3) 0.0001(2) 0.0049(2) 0.0017(2)
N2 0.0094(10) 0.0122(10) 0.0143(9) 0.0057(8) 0.0019(8) 0.0019(8)
N1 0.0120(10) 0.0113(9) 0.0097(9) 0.0028(7) 0.0017(7) 0.0008(8)
C11 0.0093(11) 0.0116(11) 0.0090(10) 0.0030(8) 0.0033(8) 0.0004(9)
C12 0.0112(11) 0.0115(11) 0.0145(11) 0.0048(9) 0.0005(9) 0.0012(9)
C13 0.0134(12) 0.0168(12) 0.0131(11) 0.0071(9) 0.0015(9) 0.0046(9)
C21 0.0101(12) 0.0177(12) 0.0237(13) 0.0031(10) 0.0056(10) 0.0026(10)
C24 0.0176(13) 0.0217(13) 0.0185(13) -0.0084(10) 0.0064(10) -0.0019(11)
C6 0.0165(12) 0.0192(12) 0.0144(12) 0.0055(10) 0.0061(10) -0.0012(10)
C17 0.0165(12) 0.0167(12) 0.0148(11) 0.0055(9) 0.0031(10) 0.0029(10)
C9 0.0094(11) 0.0171(12) 0.0156(11) 0.0032(9) 0.0017(9) 0.0011(9)
C14 0.0147(12) 0.0192(13) 0.0172(12) 0.0116(10) 0.0041(10) 0.0035(10)
C25 0.0238(14) 0.0407(17) 0.0089(11) 0.0060(11) 0.0047(10) 0.0159(13)
C15 0.0139(12) 0.0136(12) 0.0211(12) 0.0093(10) -0.0019(10) 0.0009(10)
C10 0.0115(12) 0.0171(12) 0.0175(12) 0.0056(9) 0.0014(9) 0.0046(9)
C16 0.0206(13) 0.0149(12) 0.0160(12) 0.0030(9) 0.0008(10) 0.0027(10)
C1 0.0221(14) 0.0241(14) 0.0188(13) 0.0071(10) 0.0110(11) 0.0072(11)
C8 0.0211(13) 0.0100(11) 0.0144(11) 0.0043(9) 0.0048(10) 0.0017(9)
C28 0.0103(12) 0.0187(13) 0.0272(14) 0.0073(10) 0.0019(10) 0.0098(10)
C18 0.0250(14) 0.0207(13) 0.0156(12) 0.0063(10) 0.0085(10) 0.0047(11)
C7 0.0196(13) 0.0169(12) 0.0161(12) 0.0063(10) 0.0043(10) -0.0025(10)
C5 0.0273(15) 0.0218(13) 0.0200(13) 0.0094(11) 0.0039(11) 0.0017(11)
C20 0.0268(15) 0.0207(13) 0.0213(13) 0.0030(10) 0.0113(11) 0.0024(11)
C3 0.0344(17) 0.0322(16) 0.0138(13) -0.0004(11) 0.0113(12) -0.0086(13)
C4 0.0283(15) 0.0378(17) 0.0152(13) 0.0118(12) 0.0014(11) -0.0012(13)
C2 0.0335(16) 0.0249(14) 0.0210(14) 0.0011(11) 0.0164(12) 0.0048(12)
C19 0.0269(15) 0.0187(13) 0.0281(15) 0.0105(11) 0.0028(12) -0.0023(11)
C23 0.020(2) 0.014(3) 0.020(3) 0.0004(17) 0.002(2) -0.0002(18)
C30 0.020(2) 0.014(3) 0.020(3) 0.0004(17) 0.002(2) -0.0002(18)
C22 0.006(4) 0.018(2) 0.021(5) 0.006(3) -0.004(4) -0.002(2)
C29 0.006(4) 0.018(2) 0.021(5) 0.006(3) -0.004(4) -0.002(2)
C26 0.018(3) 0.038(4) 0.0146(19) 0.014(3) -0.001(2) 0.005(2)
C31 0.018(3) 0.038(4) 0.0146(19) 0.014(3) -0.001(2) 0.005(2)
C27 0.013(7) 0.024(6) 0.026(4) 0.010(5) -0.006(4) 0.002(4)
C32 0.013(7) 0.024(6) 0.026(4) 0.010(5) -0.006(4) 0.002(4)

loop_
_atom_type_symbol
_atom_type_description
_atom_type_scat_dispersion_real
_atom_type_scat_dispersion_imag
_atom_type_scat_source
C C 0.0181 0.0091 'International Tables Vol C Tables 4.2.6.8 and 6.1.1.4'
H H 0.0000 0.0000 'International Tables Vol C Tables 4.2.6.8 and 6.1.1.4'
Cl Cl 0.3639 0.7018 'International Tables Vol C Tables 4.2.6.8 and 6.1.1.4'
Ir Ir -4.7710 6.5667 'International Tables Vol C Tables 4.2.6.8 and 6.1.1.4'
N N 0.0311 0.0180 'International Tables Vol C Tables 4.2.6.8 and 6.1.1.4'

loop_
_exptl_crystal_face_index_h
_exptl_crystal_face_index_k
_exptl_crystal_face_index_l
_exptl_crystal_face_perp_dist
_exptl_oxdiff_crystal_face_indexfrac_h
_exptl_oxdiff_crystal_face_indexfrac_k
_exptl_oxdiff_crystal_face_indexfrac_l
_exptl_oxdiff_crystal_face_x
_exptl_oxdiff_crystal_face_y
_exptl_oxdiff_crystal_face_z
3 0 1 0.1099 3.0000 -0.0000 1.0000 0.1026 0.3529 -0.4101
-3 0 -1 0.1099 -3.0000 0.0000 -1.0000 -0.1026 -0.3529 0.4101
-2 -5 5 0.0950 -2.0000 -5.0000 5.0000 -0.1655 -0.7394 -0.4932
1 5 -5 0.0418 1.0000 5.0000 -5.0000 0.1610 0.6110 0.5981
0 -1 5 0.0971 -0.0000 -1.0000 5.0000 0.3248 -0.2253 -0.5216
0 1 -5 0.0548 0.0000 1.0000 -5.0000 -0.3248 0.2253 0.5216
5 -3 -1 0.1019 5.0000 -3.0000 -1.0000 -0.4272 0.4810 -0.5656
-5 3 2 0.1279 -5.0000 3.0000 2.0000 0.5162 -0.5132 0.4704
-1 1 -1 0.0958 -1.0000 1.0000 -1.0000 0.0267 -0.0318 0.2456
3 -1 -5 0.0623 3.0000 -1.0000 -5.0000 -0.5518 0.4818 0.1160
-3 1 5 0.1140 -3.0000 1.0000 5.0000 0.5518 -0.4818 -0.1160
2 -3 5 0.1014 2.0000 -3.0000 5.0000 0.0933 -0.0973 -0.8223
-1 -5 -3 0.0636 -1.0000 -5.0000 -3.0000 -0.8731 -0.3534 0.1639
1 -5 1 0.1127 1.0000 -5.0000 1.0000 -0.5080 -0.2255 -0.4270
1 5 3 0.0731 1.0000 5.0000 3.0000 0.8731 0.3534 -0.1639
-1 5 -1 0.0717 -1.0000 5.0000 -1.0000 0.5080 0.2255 0.4270
3 0 5 0.0930 3.0000 -0.0000 5.0000 0.4587 0.2241 -0.7911
5 1 -5 0.0711 5.0000 1.0000 -5.0000 -0.3021 0.8671 -0.0032

loop_
_geom_angle_atom_site_label_1
_geom_angle_atom_site_label_2
_geom_angle_atom_site_label_3
_geom_angle
C11 Ir1 Cl1 87.05(6)
C11 Ir1 C21 158.38(10)
C11 Ir1 C24 93.11(10)
C11 Ir1 C25 95.36(10)
C11 Ir1 C28 164.24(10)
C21 Ir1 Cl1 92.51(7)
C21 Ir1 C28 37.17(10)
C24 Ir1 Cl1 163.76(8)
C24 Ir1 C21 81.39(10)
C24 Ir1 C28 94.24(11)
C25 Ir1 Cl1 156.91(9)
C25 Ir1 C21 93.46(11)
C25 Ir1 C24 39.24(11)
C25 Ir1 C28 81.71(10)
C28 Ir1 Cl1 89.75(7)
C11 N2 C12 125.5(2)
C11 N2 C10 110.8(2)
C10 N2 C12 123.5(2)
C11 N1 C9 111.6(2)
C11 N1 C8 124.9(2)
C9 N1 C8 123.6(2)
N2 C11 Ir1 127.67(17)
N1 C11 Ir1 127.86(17)
N1 C11 N2 103.86(19)
C13 C12 N2 120.1(2)
C17 C12 N2 117.9(2)
C17 C12 C13 122.0(2)
C12 C13 C18 121.4(2)
C14 C13 C12 117.7(2)
C14 C13 C18 120.9(2)
Ir1 C21 H21 115.6
Ir1 C21 H21A 111.4
C28 C21 Ir1 72.07(14)
C28 C21 H21 115.6
C28 C21 H21A 111.4
C28 C21 C22 118.1(4)
C28 C21 C29 133.2(5)
C22 C21 Ir1 112.6(5)
C22 C21 H21 115.6
C29 C21 Ir1 108.4(7)
C29 C21 H21A 111.4
Ir1 C24 H24 110.6
Ir1 C24 H24A 117.8
C25 C24 Ir1 70.27(15)
C25 C24 H24 110.6
C25 C24 H24A 117.8
C25 C24 C23 134.3(3)
C25 C24 C30 111.3(4)
C23 C24 Ir1 111.5(2)
C23 C24 H24 110.6
C30 C24 Ir1 113.1(3)
C30 C24 H24A 117.8
C1 C6 C7 120.9(2)
C1 C6 C5 118.4(2)
C5 C6 C7 120.7(2)
C12 C17 C20 121.5(2)
C16 C17 C12 118.2(2)
C16 C17 C20 120.3(2)
N1 C9 H9 126.7
C10 C9 N1 106.6(2)
C10 C9 H9 126.7
C13 C14 H14 119.1
C15 C14 C13 121.9(2)
C15 C14 H14 119.1
Ir1 C25 H25 116.5
Ir1 C25 H25A 110.0
C24 C25 Ir1 70.49(14)
C24 C25 H25 116.5
C24 C25 H25A 110.0
C24 C25 C26 114.1(3)
C24 C25 C31 136.8(4)
C26 C25 Ir1 114.5(3)
C26 C25 H25 116.5
C31 C25 Ir1 109.8(4)
C31 C25 H25A 110.0
C14 C15 C19 121.1(2)
C16 C15 C14 118.5(2)
C16 C15 C19 120.3(2)
N2 C10 H10 126.4
C9 C10 N2 107.2(2)
C9 C10 H10 126.4
C17 C16 H16 119.2
C15 C16 C17 121.6(2)
C15 C16 H16 119.2
C6 C1 H1 119.6
C2 C1 C6 120.8(3)
C2 C1 H1 119.6
N1 C8 H8A 109.1
N1 C8 H8B 109.1
N1 C8 C7 112.3(2)
H8A C8 H8B 107.9
C7 C8 H8A 109.1
C7 C8 H8B 109.1
Ir1 C28 H28 112.9
Ir1 C28 H28A 116.1
C21 C28 Ir1 70.76(14)
C21 C28 H28 112.9
C21 C28 H28A 116.1
C21 C28 C27 129.7(5)
C21 C28 C32 117.3(7)
C27 C28 Ir1 108.5(7)
C27 C28 H28 112.9
C32 C28 Ir1 112.7(11)
C32 C28 H28A 116.1
C13 C18 H18A 109.5
C13 C18 H18B 109.5
C13 C18 H18C 109.5
H18A C18 H18B 109.5
H18A C18 H18C 109.5
H18B C18 H18C 109.5
C6 C7 C8 112.8(2)
C6 C7 H7A 109.0
C6 C7 H7B 109.0
C8 C7 H7A 109.0
C8 C7 H7B 109.0
H7A C7 H7B 107.8
C6 C5 H5 119.6
C4 C5 C6 120.9(3)
C4 C5 H5 119.6
C17 C20 H20A 109.5
C17 C20 H20B 109.5
C17 C20 H20C 109.5
H20A C20 H20B 109.5
H20A C20 H20C 109.5
H20B C20 H20C 109.5
C4 C3 H3 120.1
C4 C3 C2 119.8(3)
C2 C3 H3 120.1
C5 C4 H4 119.9
C3 C4 C5 120.2(3)
C3 C4 H4 119.9
C1 C2 H2 120.0
C3 C2 C1 119.9(3)
C3 C2 H2 120.0
C15 C19 H19A 109.5
C15 C19 H19B 109.5
C15 C19 H19C 109.5
H19A C19 H19B 109.5
H19A C19 H19C 109.5
H19B C19 H19C 109.5
C24 C23 H23A 109.6
C24 C23 H23B 109.6
C24 C23 C22 110.3(6)
H23A C23 H23B 108.1
C22 C23 H23A 109.6
C22 C23 H23B 109.6
C24 C30 H30A 109.8
C24 C30 H30B 109.8
H30A C30 H30B 108.2
C29 C30 C24 109.4(8)
C29 C30 H30A 109.8
C29 C30 H30B 109.8
C21 C22 H22A 109.5
C21 C22 H22B 109.5
C23 C22 C21 110.6(7)
C23 C22 H22A 109.5
C23 C22 H22B 109.5
H22A C22 H22B 108.1
C21 C29 C30 111.8(12)
C21 C29 H29A 109.3
C21 C29 H29B 109.3
C30 C29 H29A 109.3
C30 C29 H29B 109.3
H29A C29 H29B 107.9
C25 C26 H26A 109.7
C25 C26 H26B 109.7
C25 C26 C27 109.9(7)
H26A C26 H26B 108.2
C27 C26 H26A 109.7
C27 C26 H26B 109.7
C25 C31 H31A 109.6
C25 C31 H31B 109.6
C25 C31 C32 110.2(11)
H31A C31 H31B 108.1
C32 C31 H31A 109.6
C32 C31 H31B 109.6
C28 C27 C26 114.2(11)
C28 C27 H27A 108.7
C28 C27 H27B 108.7
C26 C27 H27A 108.7
C26 C27 H27B 108.7
H27A C27 H27B 107.6
C28 C32 C31 109.3(14)
C28 C32 H32A 109.8
C28 C32 H32B 109.8
C31 C32 H32A 109.8
C31 C32 H32B 109.8
H32A C32 H32B 108.3

loop_
_geom_bond_atom_site_label_1
_geom_bond_atom_site_label_2
_geom_bond_distance
Ir1 Cl1 2.3648(6)
Ir1 C11 2.041(2)
Ir1 C21 2.168(2)
Ir1 C24 2.107(2)
Ir1 C25 2.104(2)
Ir1 C28 2.185(2)
N2 C11 1.369(3)
N2 C12 1.439(3)
N2 C10 1.384(3)
N1 C11 1.357(3)
N1 C9 1.384(3)
N1 C8 1.465(3)
C12 C13 1.397(3)
C12 C17 1.395(3)
C13 C14 1.396(3)
C13 C18 1.502(3)
C21 H21 0.9800
C21 H21A 0.9800
C21 C28 1.388(4)
C21 C22 1.565(12)
C21 C29 1.486(18)
C24 H24 0.9800
C24 H24A 0.9800
C24 C25 1.414(4)
C24 C23 1.544(6)
C24 C30 1.542(9)
C6 C1 1.394(4)
C6 C7 1.504(3)
C6 C5 1.395(4)
C17 C16 1.394(4)
C17 C20 1.509(3)
C9 H9 0.9300
C9 C10 1.343(3)
C14 H14 0.9300
C14 C15 1.394(4)
C25 H25 0.9800
C25 H25A 0.9800
C25 C26 1.536(6)
C25 C31 1.563(9)
C15 C16 1.389(4)
C15 C19 1.511(3)
C10 H10 0.9300
C16 H16 0.9300
C1 H1 0.9300
C1 C2 1.391(4)
C8 H8A 0.9700
C8 H8B 0.9700
C8 C7 1.532(3)
C28 H28 0.9800
C28 H28A 0.9800
C28 C27 1.49(2)
C28 C32 1.56(3)
C18 H18A 0.9600
C18 H18B 0.9600
C18 H18C 0.9600
C7 H7A 0.9700
C7 H7B 0.9700
C5 H5 0.9300
C5 C4 1.384(4)
C20 H20A 0.9600
C20 H20B 0.9600
C20 H20C 0.9600
C3 H3 0.9300
C3 C4 1.384(4)
C3 C2 1.386(4)
C4 H4 0.9300
C2 H2 0.9300
C19 H19A 0.9600
C19 H19B 0.9600
C19 H19C 0.9600
C23 H23A 0.9700
C23 H23B 0.9700
C23 C22 1.553(14)
C30 H30A 0.9700
C30 H30B 0.9700
C30 C29 1.53(2)
C22 H22A 0.9700
C22 H22B 0.9700
C29 H29A 0.9700
C29 H29B 0.9700
C26 H26A 0.9700
C26 H26B 0.9700
C26 C27 1.54(2)
C31 H31A 0.9700
C31 H31B 0.9700
C31 C32 1.57(3)
C27 H27A 0.9700
C27 H27B 0.9700
C32 H32A 0.9700
C32 H32B 0.9700

loop_
_geom_torsion_atom_site_label_1
_geom_torsion_atom_site_label_2
_geom_torsion_atom_site_label_3
_geom_torsion_atom_site_label_4
_geom_torsion
Ir1 C21 C28 C27 98.4(9)
Ir1 C21 C28 C32 106.2(12)
Ir1 C21 C22 C23 15.6(7)
Ir1 C21 C29 C30 -41.3(8)
Ir1 C24 C25 C26 -108.9(3)
Ir1 C24 C25 C31 -98.5(6)
Ir1 C24 C23 C22 40.4(6)
Ir1 C24 C30 C29 -23.0(8)
Ir1 C25 C26 C27 17.3(8)
Ir1 C25 C31 C32 -44.2(10)
Ir1 C28 C27 C26 35.6(8)
Ir1 C28 C32 C31 -17.1(14)
N2 C12 C13 C14 176.6(2)
N2 C12 C13 C18 -5.9(3)
N2 C12 C17 C16 -178.2(2)
N2 C12 C17 C20 0.8(4)
N1 C9 C10 N2 0.2(3)
N1 C8 C7 C6 65.3(3)
C11 N2 C12 C13 -81.0(3)
C11 N2 C12 C17 100.7(3)
C11 N2 C10 C9 -0.7(3)
C11 N1 C9 C10 0.3(3)
C11 N1 C8 C7 -119.8(2)
C12 N2 C11 Ir1 13.6(3)
C12 N2 C11 N1 -174.8(2)
C12 N2 C10 C9 175.1(2)
C12 C13 C14 C15 2.9(4)
C12 C17 C16 C15 0.5(4)
C13 C12 C17 C16 3.5(4)
C13 C12 C17 C20 -177.5(2)
C13 C14 C15 C16 0.9(4)
C13 C14 C15 C19 179.4(2)
C21 C28 C27 C26 -44.3(12)
C21 C28 C32 C31 -96.3(10)
C24 C25 C26 C27 95.9(7)
C24 C25 C31 C32 38.0(12)
C24 C23 C22 C21 -35.7(8)
C24 C30 C29 C21 42.6(10)
C6 C1 C2 C3 1.1(4)
C6 C5 C4 C3 1.0(4)
C17 C12 C13 C14 -5.2(4)
C17 C12 C13 C18 172.4(2)
C9 N1 C11 Ir1 170.82(16)
C9 N1 C11 N2 -0.7(3)
C9 N1 C8 C7 61.3(3)
C14 C15 C16 C17 -2.6(4)
C25 C24 C23 C22 -42.6(7)
C25 C24 C30 C29 -99.8(8)
C25 C26 C27 C28 -35.4(9)
C25 C31 C32 C28 39.3(14)
C10 N2 C11 Ir1 -170.73(17)
C10 N2 C11 N1 0.8(3)
C10 N2 C12 C13 103.9(3)
C10 N2 C12 C17 -74.5(3)
C1 C6 C7 C8 -85.8(3)
C1 C6 C5 C4 -0.9(4)
C8 N1 C11 Ir1 -8.2(3)
C8 N1 C11 N2 -179.7(2)
C8 N1 C9 C10 179.4(2)
C28 C21 C22 C23 96.7(5)
C28 C21 C29 C30 41.1(13)
C18 C13 C14 C15 -174.6(2)
C7 C6 C1 C2 178.7(2)
C7 C6 C5 C4 -179.8(2)
C5 C6 C1 C2 -0.2(4)
C5 C6 C7 C8 93.1(3)
C20 C17 C16 C15 -178.5(2)
C4 C3 C2 C1 -1.0(4)
C2 C3 C4 C5 0.0(4)
C19 C15 C16 C17 178.8(2)
C23 C24 C25 Ir1 101.2(4)
C23 C24 C25 C26 -7.7(5)
C30 C24 C25 Ir1 107.9(4)
C30 C24 C25 C31 9.4(7)
C22 C21 C28 Ir1 -106.6(5)
C22 C21 C28 C27 -8.2(11)
C29 C21 C28 Ir1 -98.8(10)
C29 C21 C28 C32 7.5(15)
